data_1570917
loop_
_publ_author_name
'Gallo, Elisa'
'Bellucci, Luca'
'Carlotto, Silvia'
'Bottaro, Gregorio'
'Babetto, Luca'
'Giordano, Luca'
'Marchetti, Fabio'
'Samaritani, Simona'
'Armelao, Lidia'
'Labella, Luca'

_publ_section_title
;
 Aluminium 8-Hydroxyquinolinate <i>N</i>-Oxide as a Precursor to
 Heterometallic Aluminium-Lanthanide Complexes.
;
_journal_issue 2
_journal_name_full 'Molecules (Basel, Switzerland)'
_journal_page_first 451
_journal_paper_doi 10.3390/molecules29020451
_journal_volume 29
_journal_year 2024
_chemical_formula_moiety 'C42 H21 Al Eu F18 N3 012, 0.5(C7 H8)'
_chemical_formula_sum 'C45.5 H25 Al Eu F18 N3 O12'
_chemical_formula_weight 1326.62
_space_group_crystal_system monoclinic
_space_group_IT_number 13
_space_group_name_Hall '-P 2yc'
_space_group_name_H-M_alt 'P 1 2/c 1'
_atom_sites_solution_hydrogens geom
_audit_creation_method SHELXL-2018/3
_cell_angle_alpha 90
_cell_angle_beta 106.1290(10)
_cell_angle_gamma 90
_cell_formula_units_Z 4
_cell_length_a 20.3737(6)
_cell_length_b 12.9319(3)
_cell_length_c 20.6857(6)
_cell_measurement_reflns_used 9869
_cell_measurement_temperature 296(2)
_cell_measurement_theta_max 26.32
_cell_measurement_theta_min 2.54
_cell_volume 5235.6(2)
_computing_cell_refinement 'Bruker SAINT'
_computing_data_collection 'Bruker APEX2'
_computing_data_reduction 'Bruker SAINT'
_computing_molecular_graphics 'Bruker SHELXTL'
_computing_publication_material 'WinGX publication routines (Farrugia, 1999)'
_computing_structure_refinement 'SHELXL-2014/7 (Sheldrick, 2014)'
_computing_structure_solution 'SHELXS-97 (Sheldrick, 1997)'
_diffrn_ambient_temperature 296(2)
_diffrn_measured_fraction_theta_full 0.994
_diffrn_measured_fraction_theta_max 0.994
_diffrn_measurement_device_type 'Bruker APEX-II CCD'
_diffrn_measurement_method '\f and \w scans'
_diffrn_radiation_monochromator graphite
_diffrn_radiation_source 'sealed tube'
_diffrn_radiation_type MoK\a
_diffrn_radiation_wavelength 0.71073
_diffrn_reflns_av_R_equivalents 0.0378
_diffrn_reflns_av_unetI/netI 0.0340
_diffrn_reflns_Laue_measured_fraction_full 0.994
_diffrn_reflns_Laue_measured_fraction_max 0.994
_diffrn_reflns_limit_h_max 23
_diffrn_reflns_limit_h_min -25
_diffrn_reflns_limit_k_max 15
_diffrn_reflns_limit_k_min -15
_diffrn_reflns_limit_l_max 24
_diffrn_reflns_limit_l_min -25
_diffrn_reflns_number 48953
_diffrn_reflns_point_group_measured_fraction_full 0.994
_diffrn_reflns_point_group_measured_fraction_max 0.994
_diffrn_reflns_theta_full 25.242
_diffrn_reflns_theta_max 25.993
_diffrn_reflns_theta_min 2.585
_exptl_absorpt_coefficient_mu 1.340
_exptl_absorpt_correction_T_max 0.7454
_exptl_absorpt_correction_T_min 0.5685
_exptl_absorpt_correction_type multi-scan
_exptl_absorpt_process_details 'Bruker SADABS'
_exptl_crystal_colour yellow
_exptl_crystal_density_diffrn 1.683
_exptl_crystal_description Plate
_exptl_crystal_F_000 2612
_exptl_crystal_size_max 0.270
_exptl_crystal_size_mid 0.220
_exptl_crystal_size_min 0.068
_refine_diff_density_max 0.863
_refine_diff_density_min -0.686
_refine_diff_density_rms 0.077
_refine_ls_extinction_method none
_refine_ls_goodness_of_fit_ref 1.054
_refine_ls_hydrogen_treatment constr
_refine_ls_matrix_type full
_refine_ls_number_parameters 741
_refine_ls_number_reflns 10231
_refine_ls_number_restraints 43
_refine_ls_restrained_S_all 1.065
_refine_ls_R_factor_all 0.0791
_refine_ls_R_factor_gt 0.0512
_refine_ls_shift/su_max 0.025
_refine_ls_shift/su_mean 0.002
_refine_ls_structure_factor_coef Fsqd
_refine_ls_weighting_details 'w=1/[\s^2^(Fo^2^)+(0.0663P)^2^+6.9785P] where P=(Fo^2^+2Fc^2^)/3'
_refine_ls_weighting_scheme calc
_refine_ls_wR_factor_gt 0.1290
_refine_ls_wR_factor_ref 0.1450
_reflns_Friedel_coverage 0.000
_reflns_number_gt 7219
_reflns_number_total 10231
_reflns_threshold_expression 'I > 2\s(I)'
_cod_data_source_file Compn_5.cif
_cod_data_source_block shelx
_cod_depositor_comments
;
The following automatic conversions were performed:

data item '_exptl_absorpt_correction_type' value 'Multi-scan' was
changed to 'multi-scan' in accordance with the
/home/data/users/saulius/crontab/automatic-downloads/current/MDPI/lib/dictionaries/cif_core.dic
dictionary named 'cif_core.dic' version 2.4.2 last updated on
2011-04-26.

Automatic conversion script
Id: cif_fix_values 8170 2020-07-09 18:12:32Z antanas 
;
_cod_original_sg_symbol_H-M 'P 2/c'
_cod_original_formula_sum 'C45.50 H25 Al Eu F18 N3 O12'
_cod_database_code 1570917
_shelx_shelxl_version_number 2018/3
_shelx_space_group_comment
;
The symmetry employed for this shelxl refinement is uniquely defined
by the following loop, which should always be used as a source of
symmetry information in preference to the above space-group names.
They are only intended as comments.
;
_shelx_estimated_absorpt_t_min 0.714
_shelx_estimated_absorpt_t_max 0.914

loop_
_space_group_symop_operation_xyz
'x, y, z'
'-x, y, -z+1/2'
'-x, -y, -z'
'x, -y, z-1/2'

loop_
_atom_site_label
_atom_site_type_symbol
_atom_site_fract_x
_atom_site_fract_y
_atom_site_fract_z
_atom_site_U_iso_or_equiv
_atom_site_adp_type
_atom_site_occupancy
_atom_site_site_symmetry_order
_atom_site_calc_flag
_atom_site_refinement_flags_posn
_atom_site_refinement_flags_adp
_atom_site_refinement_flags_occupancy
_atom_site_disorder_assembly
_atom_site_disorder_group
Eu1 Eu 0.74031(2) 0.19060(2) 0.55377(2) 0.06045(12) Uani 1 1 d . . . . .
Al1 Al 0.75448(10) 0.43930(12) 0.54657(8) 0.0663(4) Uani 1 1 d . . . . .
O1 O 0.7277(3) 0.5370(3) 0.5990(3) 0.1141(18) Uani 1 1 d . . . . .
N1 N 0.7297(3) 0.5343(5) 0.6630(3) 0.0963(18) Uani 1 1 d . . . . .
C1 C 0.7033(5) 0.6188(7) 0.6849(5) 0.129(3) Uani 1 1 d . . . . .
H1 H 0.685519 0.672958 0.655692 0.155 Uiso 1 1 calc R U . . .
C2 C 0.7031(7) 0.6230(12) 0.7513(7) 0.166(5) Uani 1 1 d . U . . .
H2 H 0.684277 0.680624 0.766388 0.199 Uiso 1 1 calc R U . . .
C3 C 0.7291(7) 0.5466(12) 0.7954(6) 0.159(5) Uani 1 1 d . U . . .
H3 H 0.726929 0.551400 0.839621 0.191 Uiso 1 1 calc R U . . .
C4 C 0.7589(4) 0.4615(8) 0.7750(4) 0.108(3) Uani 1 1 d . . . . .
C5 C 0.7884(6) 0.3818(12) 0.8181(4) 0.137(5) Uani 1 1 d . . . . .
H5 H 0.785915 0.383855 0.862337 0.164 Uiso 1 1 calc R U . . .
C6 C 0.8206(6) 0.3010(9) 0.7985(4) 0.130(4) Uani 1 1 d . . . . .
H6 H 0.842889 0.251402 0.829348 0.155 Uiso 1 1 calc R U . . .
C7 C 0.8197(4) 0.2939(6) 0.7315(3) 0.105(2) Uani 1 1 d . . . . .
H7 H 0.841278 0.238090 0.717677 0.126 Uiso 1 1 calc R U . . .
C8 C 0.7879(3) 0.3668(5) 0.6844(3) 0.0769(16) Uani 1 1 d . . . . .
O2 O 0.7863(2) 0.3509(3) 0.62008(18) 0.0777(11) Uani 1 1 d . . . . .
C9 C 0.7585(4) 0.4538(6) 0.7058(3) 0.0825(18) Uani 1 1 d . . . . .
O3 O 0.8372(2) 0.5070(3) 0.55745(19) 0.0781(11) Uani 1 1 d . . . . .
N2 N 0.8688(2) 0.5154(3) 0.5090(2) 0.0679(12) Uani 1 1 d . . . . .
C10 C 0.9034(3) 0.6028(5) 0.5081(3) 0.0857(19) Uani 1 1 d . . . . .
H10 H 0.901115 0.655630 0.537884 0.103 Uiso 1 1 calc R U . . .
C11 C 0.9418(4) 0.6162(6) 0.4645(4) 0.099(2) Uani 1 1 d . . . . .
H11 H 0.965735 0.677585 0.464994 0.119 Uiso 1 1 calc R U . . .
C12 C 0.9452(3) 0.5419(7) 0.4211(4) 0.095(2) Uani 1 1 d . . . . .
H12 H 0.971046 0.552100 0.391062 0.114 Uiso 1 1 calc R U . . .
C13 C 0.9097(3) 0.4471(5) 0.4202(3) 0.0780(17) Uani 1 1 d . . . . .
C14 C 0.9136(4) 0.3648(7) 0.3775(4) 0.100(2) Uani 1 1 d . . . . .
H14 H 0.940029 0.371744 0.347594 0.120 Uiso 1 1 calc R U . . .
C15 C 0.8794(4) 0.2749(7) 0.3789(4) 0.104(2) Uani 1 1 d . . . . .
H15 H 0.884851 0.219461 0.352278 0.125 Uiso 1 1 calc R U . . .
C16 C 0.8360(4) 0.2656(5) 0.4203(3) 0.0837(18) Uani 1 1 d . . . . .
H16 H 0.811386 0.204749 0.419003 0.100 Uiso 1 1 calc R U . . .
C17 C 0.8286(3) 0.3431(4) 0.4629(2) 0.0598(12) Uani 1 1 d . . . . .
O4 O 0.78505(19) 0.3339(3) 0.49959(17) 0.0617(9) Uani 1 1 d . . . . .
C18 C 0.8683(3) 0.4343(4) 0.4649(2) 0.0614(13) Uani 1 1 d . . . . .
O5 O 0.7171(2) 0.5173(3) 0.4703(2) 0.0778(11) Uani 1 1 d . . . . .
N3 N 0.6524(3) 0.5356(4) 0.4431(3) 0.0841(15) Uani 1 1 d . . . . .
C19 C 0.6364(4) 0.6207(6) 0.4032(4) 0.110(3) Uani 1 1 d . . . . .
H19 H 0.671648 0.664330 0.399876 0.132 Uiso 1 1 calc R U . . .
C20 C 0.5712(6) 0.6452(9) 0.3680(7) 0.174(5) Uani 1 1 d . . . . .
H20 H 0.562486 0.704827 0.341861 0.209 Uiso 1 1 calc R U . . .
C21 C 0.5199(5) 0.5830(9) 0.3711(8) 0.202(7) Uani 1 1 d . . . . .
H21 H 0.475688 0.597459 0.345228 0.243 Uiso 1 1 calc R U . . .
C22 C 0.5324(4) 0.4947(8) 0.4137(6) 0.157(5) Uani 1 1 d . . . . .
C23 C 0.4808(5) 0.4303(9) 0.4209(8) 0.213(7) Uani 1 1 d . . . . .
H23 H 0.436137 0.443020 0.395572 0.255 Uiso 1 1 calc R U . . .
C24 C 0.4940(5) 0.3479(8) 0.4646(8) 0.183(6) Uani 1 1 d . . . . .
H24 H 0.458346 0.308628 0.471643 0.220 Uiso 1 1 calc R U . . .
C25 C 0.5602(4) 0.3244(6) 0.4976(6) 0.132(4) Uani 1 1 d . . . . .
H25 H 0.568983 0.265274 0.524227 0.158 Uiso 1 1 calc R U . . .
C26 C 0.6134(3) 0.3831(4) 0.4933(4) 0.0845(19) Uani 1 1 d . . . . .
O6 O 0.6748(2) 0.3597(3) 0.5306(2) 0.0735(10) Uani 1 1 d . . . . .
C27 C 0.6004(3) 0.4706(5) 0.4497(4) 0.092(2) Uani 1 1 d . . . . .
C28 C 0.6204(5) 0.1892(7) 0.7188(5) 0.112(3) Uani 1 1 d . . . . .
F1 F 0.6225(5) 0.1483(7) 0.7734(4) 0.240(5) Uani 1 1 d . . . . .
F2 F 0.5586(4) 0.1763(7) 0.6799(5) 0.231(4) Uani 1 1 d . . . . .
F3 F 0.6209(4) 0.2911(5) 0.7265(4) 0.163(2) Uani 1 1 d . . . . .
C29 C 0.6712(4) 0.1514(5) 0.6835(4) 0.0898(19) Uani 1 1 d . . . . .
O7 O 0.6780(2) 0.2091(3) 0.6376(2) 0.0778(11) Uani 1 1 d . . . . .
C30 C 0.7084(4) 0.0628(6) 0.7100(4) 0.110(3) Uani 1 1 d . . . . .
H30 H 0.697551 0.026404 0.744443 0.132 Uiso 1 1 calc R U . . .
C31 C 0.7609(4) 0.0291(6) 0.6857(4) 0.104(2) Uani 1 1 d . . . . .
O8 O 0.7823(2) 0.0674(3) 0.6417(2) 0.0901(13) Uani 1 1 d . . . . .
C32 C 0.7984(7) -0.0700(11) 0.7184(9) 0.161(5) Uani 1 1 d . . . . .
F4 F 0.7769(5) -0.1125(8) 0.7592(7) 0.304(7) Uani 1 1 d . . . . .
F5 F 0.7977(7) -0.1400(6) 0.6741(6) 0.268(6) Uani 1 1 d . . . . .
F6 F 0.8600(5) -0.0562(7) 0.7443(6) 0.265(6) Uani 1 1 d . . . . .
C33 C 0.9768(5) 0.1204(9) 0.6203(8) 0.139(4) Uani 1 1 d . . . . .
F7A F 1.0186(10) 0.0499(13) 0.6095(13) 0.217(12) Uani 0.51(2) 1 d G . P A 1
F8A F 0.9787(9) 0.1073(18) 0.6884(7) 0.255(15) Uani 0.51(2) 1 d G . P A 1
F9A F 0.9978(8) 0.2124(11) 0.6151(7) 0.172(8) Uani 0.51(2) 1 d G . P A 1
F7B F 0.9936(6) 0.2003(9) 0.6571(6) 0.216(15) Uani 0.49(2) 1 d G . P A 2
F8B F 1.0086(9) 0.1366(9) 0.5663(9) 0.203(10) Uani 0.49(2) 1 d G . P A 2
F9B F 1.0059(9) 0.0360(9) 0.6483(8) 0.196(11) Uani 0.49(2) 1 d G . P A 2
C34 C 0.9030(4) 0.1044(6) 0.5797(5) 0.106(2) Uani 1 1 d . . . . .
O9 O 0.8641(2) 0.1769(3) 0.5835(2) 0.0813(11) Uani 1 1 d . . . . .
C35 C 0.8875(5) 0.0135(7) 0.5401(5) 0.116(3) Uani 1 1 d . . . . .
H35 H 0.921348 -0.035593 0.541990 0.139 Uiso 1 1 calc R U . . .
C36 C 0.8217(5) -0.0026(6) 0.4985(5) 0.114(3) Uani 1 1 d . . . . .
O10 O 0.7725(2) 0.0527(3) 0.4927(3) 0.0948(14) Uani 1 1 d . . . . .
C37 C 0.8078(11) -0.1045(10) 0.4582(10) 0.189(6) Uani 1 1 d . . . . .
F10 F 0.8583(5) -0.1573(7) 0.4601(6) 0.243(5) Uani 1 1 d . . . . .
F11 F 0.7927(11) -0.0830(11) 0.3973(7) 0.391(12) Uani 1 1 d . . . . .
F12 F 0.7711(9) -0.1627(10) 0.4746(12) 0.399(14) Uani 1 1 d . . . . .
C38 C 0.5952(12) 0.1613(18) 0.3373(8) 0.236(6) Uani 1 1 d . U . . .
F13 F 0.5608(7) 0.0905(10) 0.2974(5) 0.341(7) Uani 1 1 d . U . . .
F14 F 0.6461(8) 0.1493(9) 0.3012(5) 0.267(6) Uani 1 1 d . . . . .
F15 F 0.5862(5) 0.2507(9) 0.3215(4) 0.230(4) Uani 1 1 d . U . . .
C39 C 0.6274(5) 0.1305(7) 0.4054(5) 0.118(3) Uani 1 1 d . . . . .
O11 O 0.6682(2) 0.1914(3) 0.4400(2) 0.0853(12) Uani 1 1 d . . . . .
C40 C 0.5988(5) 0.0403(8) 0.4252(5) 0.130(3) Uani 1 1 d . . . . .
H40 H 0.568159 -0.000416 0.393633 0.156 Uiso 1 1 calc R U . . .
C41 C 0.6176(5) 0.0140(7) 0.4932(6) 0.115(3) Uani 1 1 d . . . . .
O12 O 0.6555(3) 0.0590(4) 0.5417(3) 0.0958(14) Uani 1 1 d . . . . .
C42 C 0.5903(9) -0.0914(11) 0.5094(11) 0.191(5) Uani 1 1 d . U . . .
F16 F 0.5369(5) -0.1230(7) 0.4697(6) 0.278(6) Uani 1 1 d . U . . .
F17 F 0.5674(7) -0.0808(7) 0.5617(6) 0.266(5) Uani 1 1 d . U . . .
F18 F 0.6343(5) -0.1575(6) 0.5280(7) 0.262(5) Uani 1 1 d . U . . .
C43 C 1.000000 0.7285(16) 0.750000 0.233(16) Uani 1 2 d DS T P . .
H43 H 1.000000 0.800428 0.750000 0.280 Uiso 1 2 calc R U P . .
C44 C 0.9444(5) 0.6735(9) 0.7122(5) 0.215(9) Uani 1 1 d G U . . .
H44 H 0.905673 0.708528 0.687548 0.258 Uiso 1 1 calc R U . . .
C45 C 0.9461(4) 0.5670(9) 0.7110(3) 0.171(6) Uani 1 1 d G . . . .
H45 H 0.909727 0.531246 0.682616 0.205 Uiso 1 1 calc R U . . .
C46 C 0.9993(6) 0.5133(10) 0.7500(5) 0.140(5) Uani 1 2 d G T P . .
C47 C 0.9992(10) 0.3966(10) 0.7499(4) 0.305(18) Uani 1 2 d G T P . .
H47A H 0.957260 0.371922 0.719951 0.458 Uiso 0.25 1 calc R U P . .
H47B H 1.037060 0.371703 0.735254 0.458 Uiso 0.25 1 calc R U P . .
H47C H 1.003139 0.371814 0.794626 0.458 Uiso 0.25 1 calc R U P . .
H47D H 1.041046 0.371704 0.779936 0.458 Uiso 0.25 1 calc R U P . .
H47E H 0.961245 0.371923 0.764634 0.458 Uiso 0.25 1 calc R U P . .
H47F H 0.995167 0.371812 0.705261 0.458 Uiso 0.25 1 calc R U P . .

loop_
_atom_site_aniso_label
_atom_site_aniso_U_11
_atom_site_aniso_U_22
_atom_site_aniso_U_33
_atom_site_aniso_U_23
_atom_site_aniso_U_13
_atom_site_aniso_U_12
Eu1 0.07165(19) 0.04283(15) 0.0736(2) 0.00761(12) 0.03130(14) 0.00496(12)
Al1 0.0980(12) 0.0437(8) 0.0651(10) 0.0057(7) 0.0357(9) 0.0031(8)
O1 0.197(6) 0.062(3) 0.109(4) 0.004(2) 0.084(4) 0.027(3)
N1 0.117(5) 0.085(4) 0.104(5) -0.034(3) 0.058(4) -0.019(3)
C1 0.133(7) 0.112(6) 0.163(9) -0.059(6) 0.076(6) -0.004(5)
C2 0.168(9) 0.201(13) 0.148(10) -0.093(8) 0.076(9) -0.022(9)
C3 0.161(9) 0.215(13) 0.127(9) -0.089(8) 0.082(8) -0.052(9)
C4 0.096(5) 0.155(8) 0.082(5) -0.046(5) 0.040(4) -0.054(5)
C5 0.126(8) 0.225(13) 0.061(5) -0.014(7) 0.028(5) -0.089(8)
C6 0.140(8) 0.174(10) 0.064(5) 0.016(5) 0.011(5) -0.071(7)
C7 0.132(6) 0.104(5) 0.069(4) 0.021(4) 0.013(4) -0.030(5)
C8 0.096(4) 0.077(4) 0.062(4) 0.000(3) 0.030(3) -0.026(3)
O2 0.127(3) 0.057(2) 0.056(2) 0.0046(17) 0.036(2) 0.008(2)
C9 0.094(5) 0.085(4) 0.076(4) -0.017(3) 0.037(4) -0.029(4)
O3 0.106(3) 0.062(2) 0.066(2) -0.0068(18) 0.024(2) -0.014(2)
N2 0.074(3) 0.064(3) 0.058(3) 0.013(2) 0.004(2) -0.009(2)
C10 0.095(5) 0.058(3) 0.089(4) 0.015(3) 0.000(4) -0.017(3)
C11 0.095(5) 0.091(5) 0.102(6) 0.029(4) 0.010(4) -0.030(4)
C12 0.076(4) 0.119(6) 0.086(5) 0.033(4) 0.016(4) -0.022(4)
C13 0.069(4) 0.099(5) 0.064(4) 0.016(3) 0.016(3) -0.012(3)
C14 0.106(5) 0.130(6) 0.077(4) -0.007(4) 0.047(4) -0.029(5)
C15 0.116(6) 0.124(6) 0.086(5) -0.033(4) 0.053(4) -0.019(5)
C16 0.107(5) 0.086(4) 0.068(4) -0.022(3) 0.041(4) -0.022(4)
C17 0.069(3) 0.064(3) 0.048(3) 0.000(2) 0.019(2) -0.007(3)
O4 0.078(2) 0.0509(18) 0.064(2) -0.0023(15) 0.0317(18) -0.0063(16)
C18 0.065(3) 0.068(3) 0.047(3) 0.007(2) 0.008(2) -0.008(3)
O5 0.086(3) 0.063(2) 0.087(3) 0.026(2) 0.029(2) 0.000(2)
N3 0.102(4) 0.059(3) 0.107(4) 0.029(3) 0.055(3) 0.016(3)
C19 0.114(6) 0.088(5) 0.144(7) 0.064(5) 0.062(5) 0.028(4)
C20 0.126(8) 0.157(9) 0.253(14) 0.140(10) 0.076(9) 0.054(7)
C21 0.108(7) 0.176(10) 0.325(17) 0.167(12) 0.063(9) 0.050(7)
C22 0.081(5) 0.128(7) 0.261(13) 0.107(8) 0.047(7) 0.025(5)
C23 0.076(6) 0.167(10) 0.38(2) 0.146(12) 0.033(8) 0.025(6)
C24 0.087(6) 0.117(7) 0.350(18) 0.101(10) 0.068(9) 0.014(5)
C25 0.088(5) 0.091(5) 0.231(11) 0.071(6) 0.066(6) 0.022(4)
C26 0.079(4) 0.059(3) 0.131(6) 0.036(4) 0.056(4) 0.012(3)
O6 0.085(3) 0.052(2) 0.093(3) 0.0245(19) 0.040(2) 0.0100(19)
C27 0.079(4) 0.073(4) 0.135(6) 0.040(4) 0.051(4) 0.023(3)
C28 0.120(7) 0.116(7) 0.123(7) 0.050(5) 0.072(6) 0.037(5)
F1 0.349(11) 0.257(8) 0.185(6) 0.129(6) 0.191(8) 0.165(8)
F2 0.114(5) 0.315(12) 0.290(11) -0.047(8) 0.099(6) 0.013(6)
F3 0.196(6) 0.140(5) 0.191(6) -0.002(4) 0.117(5) 0.042(4)
C29 0.117(5) 0.075(4) 0.091(5) 0.021(4) 0.052(4) 0.014(4)
O7 0.100(3) 0.066(2) 0.080(3) 0.0233(19) 0.046(2) 0.017(2)
C30 0.125(6) 0.091(5) 0.132(6) 0.056(5) 0.065(5) 0.027(5)
C31 0.111(6) 0.079(4) 0.123(6) 0.039(4) 0.035(5) 0.020(4)
O8 0.094(3) 0.075(3) 0.111(3) 0.041(3) 0.043(3) 0.020(2)
C32 0.154(10) 0.132(9) 0.210(13) 0.123(10) 0.074(10) 0.063(8)
F4 0.287(11) 0.265(10) 0.424(15) 0.268(12) 0.209(11) 0.170(9)
F5 0.360(16) 0.104(5) 0.331(14) 0.053(7) 0.081(12) 0.090(8)
F6 0.155(7) 0.190(8) 0.389(15) 0.126(9) -0.025(8) 0.027(6)
C33 0.079(6) 0.131(9) 0.212(14) 0.031(8) 0.048(7) 0.013(6)
F7A 0.079(8) 0.28(3) 0.29(3) 0.01(2) 0.047(14) 0.038(12)
F8A 0.126(13) 0.47(4) 0.138(13) 0.097(18) -0.009(9) -0.030(18)
F9A 0.141(11) 0.222(17) 0.145(14) -0.005(11) 0.028(9) -0.103(11)
F7B 0.153(16) 0.27(3) 0.17(2) -0.07(2) -0.042(15) 0.050(17)
F8B 0.174(15) 0.180(18) 0.28(2) -0.012(16) 0.106(16) -0.039(13)
F9B 0.107(14) 0.23(2) 0.24(3) 0.089(18) 0.035(13) 0.059(12)
C34 0.074(4) 0.094(5) 0.159(8) 0.028(5) 0.046(5) 0.005(4)
O9 0.074(3) 0.069(3) 0.105(3) 0.011(2) 0.031(2) 0.004(2)
C35 0.103(6) 0.092(6) 0.163(8) -0.002(5) 0.052(6) 0.023(5)
C36 0.122(7) 0.092(5) 0.138(7) -0.011(5) 0.052(6) 0.009(5)
O10 0.089(3) 0.075(3) 0.128(4) -0.014(3) 0.044(3) 0.019(2)
C37 0.285(19) 0.093(8) 0.224(16) -0.053(9) 0.127(15) 0.053(10)
F10 0.237(9) 0.156(6) 0.340(13) -0.091(8) 0.086(9) 0.049(6)
F11 0.64(3) 0.245(14) 0.222(11) -0.119(10) 0.004(15) 0.153(17)
F12 0.44(2) 0.167(9) 0.73(4) -0.197(15) 0.40(2) -0.136(11)
C38 0.279(12) 0.252(13) 0.116(8) 0.047(9) -0.044(9) -0.156(11)
F13 0.369(12) 0.335(12) 0.206(8) 0.069(8) -0.106(8) -0.191(10)
F14 0.441(19) 0.216(9) 0.147(7) 0.020(6) 0.085(9) -0.017(11)
F15 0.262(8) 0.256(10) 0.141(6) 0.082(7) 0.004(5) 0.026(8)
C39 0.121(7) 0.113(6) 0.107(6) 0.015(5) 0.014(5) -0.031(6)
O11 0.088(3) 0.074(3) 0.087(3) 0.004(2) 0.013(2) -0.019(2)
C40 0.115(7) 0.133(8) 0.135(8) -0.002(6) 0.022(6) -0.040(6)
C41 0.105(6) 0.106(6) 0.144(8) 0.017(6) 0.049(6) -0.015(5)
O12 0.104(4) 0.085(3) 0.103(4) -0.001(3) 0.038(3) -0.021(3)
C42 0.172(11) 0.114(8) 0.305(16) 0.010(10) 0.096(11) -0.082(8)
F16 0.248(9) 0.202(8) 0.323(12) 0.076(8) -0.021(8) -0.146(8)
F17 0.312(12) 0.200(8) 0.341(13) 0.017(8) 0.183(11) -0.110(8)
F18 0.196(8) 0.104(5) 0.501(16) 0.095(7) 0.124(10) 0.001(5)
C43 0.29(3) 0.24(2) 0.26(4) 0.000 0.22(3) 0.000
C44 0.225(19) 0.31(2) 0.154(14) 0.044(17) 0.132(14) 0.069(17)
C45 0.071(5) 0.38(2) 0.067(5) -0.010(9) 0.025(4) 0.006(9)
C46 0.138(13) 0.197(16) 0.113(11) 0.000 0.082(10) 0.000
C47 0.48(5) 0.21(3) 0.33(3) 0.000 0.31(4) 0.000

loop_
_atom_type_symbol
_atom_type_description
_atom_type_scat_dispersion_real
_atom_type_scat_dispersion_imag
_atom_type_scat_source
C C 0.0033 0.0016 'International Tables Vol C Tables 4.2.6.8 and 6.1.1.4'
H H 0.0000 0.0000 'International Tables Vol C Tables 4.2.6.8 and 6.1.1.4'
N N 0.0061 0.0033 'International Tables Vol C Tables 4.2.6.8 and 6.1.1.4'
O O 0.0106 0.0060 'International Tables Vol C Tables 4.2.6.8 and 6.1.1.4'
F F 0.0171 0.0103 'International Tables Vol C Tables 4.2.6.8 and 6.1.1.4'
Al Al 0.0645 0.0514 'International Tables Vol C Tables 4.2.6.8 and 6.1.1.4'
Eu Eu -0.1578 3.6682 'International Tables Vol C Tables 4.2.6.8 and 6.1.1.4'

loop_
_geom_angle_atom_site_label_1
_geom_angle_atom_site_label_2
_geom_angle_atom_site_label_3
_geom_angle
_geom_angle_site_symmetry_1
_geom_angle_site_symmetry_3
_geom_angle_publ_flag
O10 Eu1 O12 73.08(17) . . ?
O10 Eu1 O8 79.13(17) . . ?
O12 Eu1 O8 72.54(17) . . ?
O10 Eu1 O11 70.58(16) . . ?
O12 Eu1 O11 70.91(16) . . ?
O8 Eu1 O11 137.74(16) . . ?
O10 Eu1 O7 136.75(15) . . ?
O12 Eu1 O7 68.77(16) . . ?
O8 Eu1 O7 70.73(14) . . ?
O11 Eu1 O7 113.54(16) . . ?
O10 Eu1 O9 70.14(16) . . ?
O12 Eu1 O9 130.11(16) . . ?
O8 Eu1 O9 68.42(14) . . ?
O11 Eu1 O9 123.89(16) . . ?
O7 Eu1 O9 122.56(15) . . ?
O10 Eu1 O4 97.49(15) . . ?
O12 Eu1 O4 146.67(15) . . ?
O8 Eu1 O4 138.33(14) . . ?
O11 Eu1 O4 75.79(13) . . ?
O7 Eu1 O4 125.65(12) . . ?
O9 Eu1 O4 71.42(13) . . ?
O10 Eu1 O2 142.18(15) . . ?
O12 Eu1 O2 142.39(15) . . ?
O8 Eu1 O2 97.70(15) . . ?
O11 Eu1 O2 124.29(13) . . ?
O7 Eu1 O2 73.71(14) . . ?
O9 Eu1 O2 73.70(14) . . ?
O4 Eu1 O2 60.06(11) . . ?
O10 Eu1 O6 138.90(15) . . ?
O12 Eu1 O6 105.50(15) . . ?
O8 Eu1 O6 140.92(14) . . ?
O11 Eu1 O6 70.42(14) . . ?
O7 Eu1 O6 72.42(12) . . ?
O9 Eu1 O6 124.39(13) . . ?
O4 Eu1 O6 60.55(11) . . ?
O2 Eu1 O6 59.32(14) . . ?
O10 Eu1 Al1 132.74(12) . . ?
O12 Eu1 Al1 140.76(13) . . ?
O8 Eu1 Al1 132.83(13) . . ?
O11 Eu1 Al1 89.35(10) . . ?
O7 Eu1 Al1 90.36(9) . . ?
O9 Eu1 Al1 89.11(10) . . ?
O4 Eu1 Al1 35.30(8) . . ?
O2 Eu1 Al1 35.18(9) . . ?
O6 Eu1 Al1 35.28(10) . . ?
O1 Al1 O5 90.5(2) . . ?
O1 Al1 O3 90.7(2) . . ?
O5 Al1 O3 89.47(19) . . ?
O1 Al1 O2 91.9(2) . . ?
O5 Al1 O2 174.7(2) . . ?
O3 Al1 O2 95.3(2) . . ?
O1 Al1 O6 95.5(2) . . ?
O5 Al1 O6 91.07(19) . . ?
O3 Al1 O6 173.7(2) . . ?
O2 Al1 O6 83.95(19) . . ?
O1 Al1 O4 175.4(2) . . ?
O5 Al1 O4 94.12(19) . . ?
O3 Al1 O4 89.12(18) . . ?
O2 Al1 O4 83.52(17) . . ?
O6 Al1 O4 84.60(17) . . ?
O1 Al1 Eu1 127.54(17) . . ?
O5 Al1 Eu1 124.11(15) . . ?
O3 Al1 Eu1 123.55(15) . . ?
O2 Al1 Eu1 50.93(13) . . ?
O6 Al1 Eu1 51.52(12) . . ?
O4 Al1 Eu1 49.39(11) . . ?
N1 O1 Al1 130.0(4) . . ?
O1 N1 C1 114.4(7) . . ?
O1 N1 C9 123.6(5) . . ?
C1 N1 C9 122.0(7) . . ?
N1 C1 C2 118.6(11) . . ?
N1 C1 H1 120.7 . . ?
C2 C1 H1 120.7 . . ?
C3 C2 C1 122.4(12) . . ?
C3 C2 H2 118.8 . . ?
C1 C2 H2 118.8 . . ?
C2 C3 C4 120.1(11) . . ?
C2 C3 H3 119.9 . . ?
C4 C3 H3 119.9 . . ?
C3 C4 C5 123.1(10) . . ?
C3 C4 C9 118.8(11) . . ?
C5 C4 C9 118.2(9) . . ?
C6 C5 C4 122.7(9) . . ?
C6 C5 H5 118.7 . . ?
C4 C5 H5 118.7 . . ?
C5 C6 C7 118.6(10) . . ?
C5 C6 H6 120.7 . . ?
C7 C6 H6 120.7 . . ?
C8 C7 C6 122.3(9) . . ?
C8 C7 H7 118.8 . . ?
C6 C7 H7 118.8 . . ?
O2 C8 C7 118.3(6) . . ?
O2 C8 C9 122.9(6) . . ?
C7 C8 C9 118.8(6) . . ?
C8 O2 Al1 128.5(4) . . ?
C8 O2 Eu1 124.8(3) . . ?
Al1 O2 Eu1 93.89(16) . . ?
N1 C9 C8 122.8(6) . . ?
N1 C9 C4 118.0(7) . . ?
C8 C9 C4 119.2(8) . . ?
N2 O3 Al1 123.8(3) . . ?
C10 N2 O3 116.4(5) . . ?
C10 N2 C18 122.5(5) . . ?
O3 N2 C18 120.9(4) . . ?
N2 C10 C11 121.4(7) . . ?
N2 C10 H10 119.3 . . ?
C11 C10 H10 119.3 . . ?
C12 C11 C10 120.1(7) . . ?
C12 C11 H11 119.9 . . ?
C10 C11 H11 119.9 . . ?
C11 C12 C13 120.8(7) . . ?
C11 C12 H12 119.6 . . ?
C13 C12 H12 119.6 . . ?
C14 C13 C12 123.2(6) . . ?
C14 C13 C18 118.0(6) . . ?
C12 C13 C18 118.8(7) . . ?
C15 C14 C13 121.1(6) . . ?
C15 C14 H14 119.5 . . ?
C13 C14 H14 119.5 . . ?
C14 C15 C16 120.2(7) . . ?
C14 C15 H15 119.9 . . ?
C16 C15 H15 119.9 . . ?
C17 C16 C15 122.2(6) . . ?
C17 C16 H16 118.9 . . ?
C15 C16 H16 118.9 . . ?
O4 C17 C16 120.9(5) . . ?
O4 C17 C18 121.6(5) . . ?
C16 C17 C18 117.4(5) . . ?
C17 O4 Al1 127.1(3) . . ?
C17 O4 Eu1 136.0(3) . . ?
Al1 O4 Eu1 95.32(14) . . ?
N2 C18 C13 116.2(5) . . ?
N2 C18 C17 123.0(5) . . ?
C13 C18 C17 120.8(5) . . ?
N3 O5 Al1 126.5(3) . . ?
O5 N3 C19 116.9(5) . . ?
O5 N3 C27 123.7(5) . . ?
C19 N3 C27 119.3(6) . . ?
N3 C19 C20 123.1(8) . . ?
N3 C19 H19 118.5 . . ?
C20 C19 H19 118.5 . . ?
C21 C20 C19 119.6(8) . . ?
C21 C20 H20 120.2 . . ?
C19 C20 H20 120.2 . . ?
C20 C21 C22 120.4(9) . . ?
C20 C21 H21 119.8 . . ?
C22 C21 H21 119.8 . . ?
C23 C22 C27 118.3(7) . . ?
C23 C22 C21 122.7(9) . . ?
C27 C22 C21 119.0(8) . . ?
C22 C23 C24 121.5(9) . . ?
C22 C23 H23 119.2 . . ?
C24 C23 H23 119.3 . . ?
C25 C24 C23 119.1(8) . . ?
C25 C24 H24 120.5 . . ?
C23 C24 H24 120.5 . . ?
C26 C25 C24 122.9(7) . . ?
C26 C25 H25 118.6 . . ?
C24 C25 H25 118.6 . . ?
O6 C26 C25 119.0(6) . . ?
O6 C26 C27 122.3(5) . . ?
C25 C26 C27 118.6(7) . . ?
C26 O6 Al1 128.1(3) . . ?
C26 O6 Eu1 132.5(4) . . ?
Al1 O6 Eu1 93.20(16) . . ?
N3 C27 C22 118.5(6) . . ?
N3 C27 C26 122.1(6) . . ?
C22 C27 C26 119.4(6) . . ?
F1 C28 F2 107.0(9) . . ?
F1 C28 F3 108.6(9) . . ?
F2 C28 F3 100.1(8) . . ?
F1 C28 C29 116.7(7) . . ?
F2 C28 C29 109.6(9) . . ?
F3 C28 C29 113.4(7) . . ?
O7 C29 C30 128.8(7) . . ?
O7 C29 C28 114.4(6) . . ?
C30 C29 C28 116.6(6) . . ?
C29 O7 Eu1 132.6(4) . . ?
C31 C30 C29 120.6(6) . . ?
C31 C30 H30 119.7 . . ?
C29 C30 H30 119.7 . . ?
O8 C31 C30 128.4(6) . . ?
O8 C31 C32 115.4(8) . . ?
C30 C31 C32 116.2(8) . . ?
C31 O8 Eu1 135.5(4) . . ?
F4 C32 F6 106.9(14) . . ?
F4 C32 F5 104.3(15) . . ?
F6 C32 F5 102.7(13) . . ?
F4 C32 C31 117.3(11) . . ?
F6 C32 C31 112.9(13) . . ?
F5 C32 C31 111.4(13) . . ?
F7B C33 F9B 113.7(15) . . ?
F9A C33 F7A 112.7(11) . . ?
F9A C33 F8A 106.2(14) . . ?
F7A C33 F8A 104.4(11) . . ?
F7B C33 F8B 103.8(11) . . ?
F9B C33 F8B 102.6(10) . . ?
F7B C33 C34 120.1(10) . . ?
F9A C33 C34 112.5(11) . . ?
F9B C33 C34 113.0(11) . . ?
F7A C33 C34 113.7(15) . . ?
F8A C33 C34 106.5(11) . . ?
F8B C33 C34 100.3(13) . . ?
O9 C34 C35 128.2(8) . . ?
O9 C34 C33 114.3(9) . . ?
C35 C34 C33 117.4(8) . . ?
C34 O9 Eu1 132.3(5) . . ?
C36 C35 C34 120.2(7) . . ?
C36 C35 H35 119.9 . . ?
C34 C35 H35 119.9 . . ?
O10 C36 C35 127.0(8) . . ?
O10 C36 C37 115.4(11) . . ?
C35 C36 C37 117.5(10) . . ?
C36 O10 Eu1 137.2(6) . . ?
F12 C37 F10 103.3(15) . . ?
F12 C37 F11 116(2) . . ?
F10 C37 F11 97.2(14) . . ?
F12 C37 C36 115.3(14) . . ?
F10 C37 C36 115.6(16) . . ?
F11 C37 C36 108.2(14) . . ?
F15 C38 F13 119.5(15) . . ?
F15 C38 C39 121.8(17) . . ?
F13 C38 C39 116.5(14) . . ?
F15 C38 F14 92.3(12) . . ?
F13 C38 F14 86.2(18) . . ?
C39 C38 F14 106.2(19) . . ?
O11 C39 C40 129.1(8) . . ?
O11 C39 C38 116.6(9) . . ?
C40 C39 C38 113.6(10) . . ?
C39 O11 Eu1 134.6(5) . . ?
C41 C40 C39 118.2(8) . . ?
C41 C40 H40 120.9 . . ?
C39 C40 H40 120.9 . . ?
O12 C41 C40 130.1(8) . . ?
O12 C41 C42 114.9(11) . . ?
C40 C41 C42 114.8(12) . . ?
C41 O12 Eu1 133.9(5) . . ?
F18 C42 F16 114.3(15) . . ?
F18 C42 F17 102.4(18) . . ?
F16 C42 F17 97.7(13) . . ?
F18 C42 C41 114.1(12) . . ?
F16 C42 C41 116.8(16) . . ?
F17 C42 C41 108.8(14) . . ?
C44 C43 C44 118.0(18) . 2_756 ?
C44 C43 H43 121.0 . . ?
C44 C43 H43 121.0 2_756 . ?
C43 C44 C45 120.3(9) . . ?
C43 C44 H44 119.8 . . ?
C45 C44 H44 119.8 . . ?
C46 C45 C44 121.5 . . ?
C46 C45 H45 119.3 . . ?
C44 C45 H45 119.3 . . ?
C45 C46 C45 118.6(3) 2_756 . ?
C45 C46 C47 120.6(3) 2_756 . ?
C45 C46 C47 120.9 . . ?
C46 C47 H47A 109.5 . . ?
C46 C47 H47B 109.5 . . ?
H47A C47 H47B 109.5 . . ?
C46 C47 H47C 109.5 . . ?
H47A C47 H47C 109.5 . . ?
H47B C47 H47C 109.5 . . ?
H47D C47 H47E 109.5 . . ?
H47D C47 H47F 109.5 . . ?
H47E C47 H47F 109.5 . . ?
C46 C47 H47A 108.8(6) . 2_756 ?
H47A C47 H47A 141.7 . 2_756 ?
H47B C47 H47A 55.2 . 2_756 ?
H47C C47 H47A 57.6 . 2_756 ?
C46 C47 H47C 109.4(4) . 2_756 ?
H47A C47 H47C 58.2 . 2_756 ?
H47B C47 H47C 54.3 . 2_756 ?
H47C C47 H47C 141.1 . 2_756 ?
H47A C47 H47C 107.0 2_756 2_756 ?
H47D C47 H47E 55.7 . 2_756 ?
H47E C47 H47E 141.8 . 2_756 ?
H47F C47 H47E 57.1 . 2_756 ?
H47D C47 H47F 54.3 . 2_756 ?
H47E C47 H47F 58.2 . 2_756 ?
H47F C47 H47F 140.9 . 2_756 ?
H47E C47 H47F 107.4 2_756 2_756 ?

loop_
_geom_bond_atom_site_label_1
_geom_bond_atom_site_label_2
_geom_bond_distance
_geom_bond_site_symmetry_2
_geom_bond_publ_flag
Eu1 O10 2.380(4) . ?
Eu1 O12 2.389(5) . ?
Eu1 O8 2.389(4) . ?
Eu1 O11 2.403(4) . ?
Eu1 O7 2.428(4) . ?
Eu1 O9 2.431(4) . ?
Eu1 O4 2.467(3) . ?
Eu1 O2 2.518(4) . ?
Eu1 O6 2.538(4) . ?
Eu1 Al1 3.2363(15) . ?
Al1 O1 1.843(5) . ?
Al1 O5 1.848(4) . ?
Al1 O3 1.857(5) . ?
Al1 O2 1.869(4) . ?
Al1 O6 1.872(4) . ?
Al1 O4 1.878(4) . ?
O1 N1 1.313(7) . ?
N1 C1 1.351(9) . ?
N1 C9 1.388(9) . ?
C1 C2 1.377(14) . ?
C1 H1 0.9300 . ?
C2 C3 1.349(17) . ?
C2 H2 0.9300 . ?
C3 C4 1.378(15) . ?
C3 H3 0.9300 . ?
C4 C5 1.386(14) . ?
C4 C9 1.433(9) . ?
C5 C6 1.356(15) . ?
C5 H5 0.9300 . ?
C6 C7 1.384(11) . ?
C6 H6 0.9300 . ?
C7 C8 1.380(9) . ?
C7 H7 0.9300 . ?
C8 O2 1.337(7) . ?
C8 C9 1.404(9) . ?
O3 N2 1.337(6) . ?
N2 C10 1.334(7) . ?
N2 C18 1.389(7) . ?
C10 C11 1.359(10) . ?
C10 H10 0.9300 . ?
C11 C12 1.330(10) . ?
C11 H11 0.9300 . ?
C12 C13 1.420(9) . ?
C12 H12 0.9300 . ?
C13 C14 1.399(10) . ?
C13 C18 1.424(8) . ?
C14 C15 1.361(11) . ?
C14 H14 0.9300 . ?
C15 C16 1.395(9) . ?
C15 H15 0.9300 . ?
C16 C17 1.370(8) . ?
C16 H16 0.9300 . ?
C17 O4 1.323(6) . ?
C17 C18 1.424(7) . ?
O5 N3 1.304(6) . ?
N3 C19 1.359(7) . ?
N3 C27 1.389(8) . ?
C19 C20 1.364(12) . ?
C19 H19 0.9300 . ?
C20 C21 1.334(13) . ?
C20 H20 0.9300 . ?
C21 C22 1.421(12) . ?
C21 H21 0.9300 . ?
C22 C23 1.381(12) . ?
C22 C27 1.414(10) . ?
C23 C24 1.376(13) . ?
C23 H23 0.9300 . ?
C24 C25 1.366(12) . ?
C24 H24 0.9300 . ?
C25 C26 1.345(9) . ?
C25 H25 0.9300 . ?
C26 O6 1.311(7) . ?
C26 C27 1.424(8) . ?
C28 F1 1.236(9) . ?
C28 F2 1.302(12) . ?
C28 F3 1.326(9) . ?
C28 C29 1.505(10) . ?
C29 O7 1.246(7) . ?
C29 C30 1.400(9) . ?
C30 C31 1.374(10) . ?
C30 H30 0.9300 . ?
C31 O8 1.218(8) . ?
C31 C32 1.548(10) . ?
C32 F4 1.187(12) . ?
C32 F6 1.232(15) . ?
C32 F5 1.285(19) . ?
C33 F7B 1.272(16) . ?
C33 F9A 1.278(17) . ?
C33 F9B 1.299(19) . ?
C33 F7A 1.308(18) . ?
C33 F8A 1.41(2) . ?
C33 F8B 1.453(19) . ?
C33 C34 1.519(13) . ?
C34 O9 1.244(8) . ?
C34 C35 1.417(12) . ?
C35 C36 1.393(12) . ?
C35 H35 0.9300 . ?
C36 O10 1.210(9) . ?
C36 C37 1.542(14) . ?
C37 F12 1.176(19) . ?
C37 F10 1.227(16) . ?
C37 F11 1.243(19) . ?
C38 F15 1.20(2) . ?
C38 F13 1.298(18) . ?
C38 C39 1.436(15) . ?
C38 F14 1.44(3) . ?
C39 O11 1.222(9) . ?
C39 C40 1.414(12) . ?
C40 C41 1.393(12) . ?
C40 H40 0.9300 . ?
C41 O12 1.229(10) . ?
C41 C42 1.545(13) . ?
C42 F18 1.221(17) . ?
C42 F16 1.236(18) . ?
C42 F17 1.298(19) . ?
C43 C44 1.381(11) . ?
C43 C44 1.381(9) 2_756 ?
C43 H43 0.9300 . ?
C44 C45 1.3790 . ?
C44 H44 0.9300 . ?
C45 C46 1.3500 . ?
C45 H45 0.9300 . ?
C46 C47 1.5095 . ?
C47 H47A 0.9600 . ?
C47 H47B 0.9600 . ?
C47 H47C 0.9600 . ?
C47 H47D 0.9600 . ?
C47 H47E 0.9600 . ?
C47 H47F 0.9600 . ?
C47 H47A 0.98(3) 2_756 ?
C47 H47C 0.96(2) 2_756 ?
C47 H47E 0.99(4) 2_756 ?
C47 H47F 0.956(19) 2_756 ?
